data_2208441
loop_
_publ_author_name
'Aline Machado'
'Robert A. Burrow'

_publ_section_title
;
 Layered triaqua(phenylselenonato)lithium(I)
;
_journal_coeditor_code WK2001
_journal_issue 3
_journal_name_full 'Acta Crystallographica Section E'
_journal_page_first m411
_journal_page_last m413
_journal_paper_doi 10.1107/S1600536806003291
_journal_volume 62
_journal_year 2006
_chemical_formula_iupac '[Li (C6 H5 O3 Se) (H2 O)3]'
_chemical_formula_moiety 'C6 H11 Li O6 Se'
_chemical_formula_sum 'C6 H11 Li O6 Se'
_chemical_formula_weight 265.05
_chemical_name_systematic
;
triaqua(phenylselenonato)lithium(I)
;
_space_group_IT_number 14
_symmetry_cell_setting monoclinic
_symmetry_space_group_name_Hall '-P 2ybc'
_symmetry_space_group_name_H-M 'P 1 21/c 1'
_atom_sites_solution_hydrogens geom
_atom_sites_solution_primary direct
_atom_sites_solution_secondary difmap
_audit_conform_dict_name cif_core.dic
_audit_conform_dict_version 2.3
_audit_creation_method 'WinGX routine CIF_UPDATE'
_cell_angle_alpha 90
_cell_angle_beta 91.720(6)
_cell_angle_gamma 90
_cell_formula_units_Z 4
_cell_length_a 11.3410(11)
_cell_length_b 7.6180(8)
_cell_length_c 12.3021(13)
_cell_measurement_reflns_used 872
_cell_measurement_temperature 296(2)
_cell_measurement_theta_max 18.98
_cell_measurement_theta_min 3.22
_cell_volume 1062.37(19)
_computing_cell_refinement 'SAINT (Bruker, 2004)'
_computing_data_collection 'COSMO/APEX2/BIS (Bruker, 2004)'
_computing_data_reduction SAINT
_computing_molecular_graphics 'WinGX (Farrugia, 1997)'
_computing_publication_material 'WinGX (Farrugia, 1999)'
_computing_structure_refinement 'SHELXL97 (Sheldrick, 1997)'
_computing_structure_solution 'SHELXS97 (Sheldrick, 1997)'
_diffrn_ambient_temperature 296(2)
_diffrn_measured_fraction_theta_full 0.982
_diffrn_measured_fraction_theta_max 0.982
_diffrn_measurement_device_type 'Bruker Model? CCD area-detector'
_diffrn_measurement_method '\f and \w'
_diffrn_radiation_monochromator graphite
_diffrn_radiation_type MoK\a
_diffrn_radiation_wavelength 0.71073
_diffrn_reflns_av_R_equivalents 0.0818
_diffrn_reflns_limit_h_max 14
_diffrn_reflns_limit_h_min -14
_diffrn_reflns_limit_k_max 9
_diffrn_reflns_limit_k_min -9
_diffrn_reflns_limit_l_max 14
_diffrn_reflns_limit_l_min -15
_diffrn_reflns_number 8507
_diffrn_reflns_theta_full 26.40
_diffrn_reflns_theta_max 26.4
_diffrn_reflns_theta_min 3.15
_exptl_absorpt_coefficient_mu 3.533
_exptl_absorpt_correction_T_max 0.93
_exptl_absorpt_correction_T_min 0.63
_exptl_absorpt_correction_type multi-scan
_exptl_absorpt_process_details '(SADABS; Bruker, 2004); tramsmission factors rescaled by 0.93'
_exptl_crystal_colour colourless
_exptl_crystal_density_diffrn 1.657
_exptl_crystal_density_method 'not measured'
_exptl_crystal_description plate
_exptl_crystal_F_000 528
_exptl_crystal_size_max 0.10
_exptl_crystal_size_mid 0.10
_exptl_crystal_size_min 0.02
_refine_diff_density_max 0.655
_refine_diff_density_min -0.576
_refine_ls_goodness_of_fit_ref 0.986
_refine_ls_hydrogen_treatment mixed
_refine_ls_matrix_type full
_refine_ls_number_parameters 151
_refine_ls_number_reflns 2147
_refine_ls_number_restraints 9
_refine_ls_restrained_S_all 0.987
_refine_ls_R_factor_all 0.0901
_refine_ls_R_factor_gt 0.0420
_refine_ls_shift/su_max 0.001
_refine_ls_shift/su_mean 0.000
_refine_ls_structure_factor_coef Fsqd
_refine_ls_weighting_details 'calc w=1/[\s^2^(Fo^2^)+(0.0351P)^2^] where P=(Fo^2^+2Fc^2^)/3'
_refine_ls_weighting_scheme calc
_refine_ls_wR_factor_gt 0.0756
_refine_ls_wR_factor_ref 0.0883
_reflns_number_gt 1364
_reflns_number_total 2147
_reflns_threshold_expression I>2\s(I)
_cod_data_source_file wk2001.cif
_cod_data_source_block I
_cod_depositor_comments
;
The following automatic conversions were performed:
'_symmetry_cell_setting' value 'Monoclinic' changed to 'monoclinic'
according to '/home/saulius/struct/CIF-dictionaries/cif_core.dic'
dictionary named 'cif_core.dic' version 2.4.1 from 2010-06-29.

Automatic conversion script
Id: cif_fix_enum 1527 2010-12-29 10:47:43Z saulius 

The following automatic conversions were performed:

'_symmetry_cell_setting' value 'Monoclinic' changed to 'monoclinic'
according to /home/saulius/struct/CIF-dictionaries/cif_core.dic
dictionary named 'cif_core.dic' version 2.4.1 from 2010-06-29.

Automatic conversion script
Id: cif_fix_values 1715 2011-07-08 13:25:40Z adriana 
;
_cod_original_sg_symbol_H-M 'P 21/c'
_cod_database_code 2208441

loop_
_symmetry_equiv_pos_as_xyz
'x, y, z'
'-x, y+1/2, -z+1/2'
'-x, -y, -z'
'x, -y-1/2, z-1/2'

loop_
_atom_site_label
_atom_site_fract_x
_atom_site_fract_y
_atom_site_fract_z
_atom_site_U_iso_or_equiv
_atom_site_adp_type
_atom_site_calc_flag
_atom_site_refinement_flags
_atom_site_occupancy
_atom_site_type_symbol
Li1 0.5530(6) 0.3183(11) 0.3927(6) 0.040(2) Uani d . 1 Li
Se1 0.28611(4) 0.19615(6) 0.43954(4) 0.03132(16) Uani d . 1 Se
O1 0.3781(2) 0.3371(4) 0.3904(3) 0.0418(9) Uani d . 1 O
O2 0.3005(3) 0.1756(4) 0.5705(2) 0.0457(9) Uani d . 1 O
O3 0.2967(2) 0.0080(4) 0.3781(2) 0.0405(9) Uani d . 1 O
C1 0.1319(4) 0.2792(6) 0.4075(4) 0.0359(11) Uani d . 1 C
C2 0.0440(4) 0.2343(7) 0.4751(5) 0.0558(16) Uani d . 1 C
H2 0.0615 0.1732 0.5391 0.067 Uiso calc R 1 H
C3 -0.0711(5) 0.2798(9) 0.4484(6) 0.080(2) Uani d . 1 C
H3 -0.1322 0.2475 0.4931 0.096 Uiso calc R 1 H
C4 -0.0935(6) 0.3723(10) 0.3560(7) 0.086(2) Uani d . 1 C
H4 -0.1707 0.4051 0.3383 0.103 Uiso calc R 1 H
C6 0.1090(4) 0.3711(7) 0.3137(4) 0.0529(15) Uani d . 1 C
H6 0.1696 0.4009 0.2679 0.064 Uiso calc R 1 H
C5 -0.0060(5) 0.4185(9) 0.2885(6) 0.079(2) Uani d . 1 C
H5 -0.0237 0.4819 0.2255 0.095 Uiso calc R 1 H
O1W 0.5941(3) 0.5316(5) 0.3196(3) 0.0414(9) Uani d D 1 O
O2W 0.6273(4) 0.3093(7) 0.5327(3) 0.0570(10) Uani d D 1 O
O3W 0.6102(3) 0.1208(5) 0.3143(3) 0.0536(10) Uani d D 1 O
H11 0.614(4) 0.626(5) 0.349(4) 0.06(2) Uiso d D 1 H
H12 0.634(5) 0.520(7) 0.262(3) 0.10(2) Uiso d D 1 H
H21 0.639(4) 0.394(4) 0.569(4) 0.052(19) Uiso d D 1 H
H22 0.647(4) 0.214(4) 0.560(4) 0.057(18) Uiso d D 1 H
H31 0.556(4) 0.082(8) 0.272(4) 0.12(3) Uiso d D 1 H
H32 0.633(4) 0.040(6) 0.355(4) 0.06(2) Uiso d D 1 H

loop_
_atom_site_aniso_label
_atom_site_aniso_U_11
_atom_site_aniso_U_22
_atom_site_aniso_U_33
_atom_site_aniso_U_12
_atom_site_aniso_U_13
_atom_site_aniso_U_23
Li1 0.040(4) 0.044(6) 0.035(5) 0.001(4) 0.006(3) -0.001(4)
Se1 0.0356(2) 0.0276(3) 0.0307(3) 0.0004(3) 0.00149(16) 0.0001(3)
O1 0.0341(16) 0.033(3) 0.058(2) -0.0032(14) 0.0066(15) 0.0048(16)
O2 0.062(2) 0.048(3) 0.0272(19) 0.0026(18) -0.0028(15) 0.0001(15)
O3 0.058(2) 0.028(2) 0.035(2) 0.0067(17) 0.0043(16) -0.0020(14)
C1 0.037(2) 0.033(3) 0.038(3) 0.002(2) 0.001(2) -0.005(2)
C2 0.051(3) 0.052(4) 0.065(4) -0.001(3) 0.013(3) 0.008(3)
C3 0.047(3) 0.080(6) 0.113(6) 0.001(4) 0.018(4) -0.003(5)
C4 0.046(4) 0.097(7) 0.115(7) 0.027(4) -0.003(4) -0.002(5)
C6 0.052(3) 0.054(4) 0.052(4) 0.016(3) 0.007(3) 0.013(3)
C5 0.066(4) 0.085(6) 0.084(5) 0.026(4) -0.012(4) 0.019(4)
O1W 0.055(2) 0.035(3) 0.034(2) -0.0052(19) 0.0059(18) 0.0012(17)
O2W 0.086(3) 0.040(3) 0.044(2) 0.014(3) -0.0128(19) 0.000(2)
O3W 0.060(2) 0.048(3) 0.053(3) 0.010(2) -0.013(2) -0.008(2)

loop_
_atom_type_symbol
_atom_type_description
_atom_type_scat_dispersion_real
_atom_type_scat_dispersion_imag
_atom_type_scat_source
C C 0.0033 0.0016 'International Tables Vol C Tables 4.2.6.8 and 6.1.1.4'
H H 0.0000 0.0000 'International Tables Vol C Tables 4.2.6.8 and 6.1.1.4'
O O 0.0106 0.0060 'International Tables Vol C Tables 4.2.6.8 and 6.1.1.4'
Se Se -0.0929 2.2259 'International Tables Vol C Tables 4.2.6.8 and 6.1.1.4'
Li Li -0.0003 0.0001 'International Tables Vol C Tables 4.2.6.8 and 6.1.1.4'

loop_
_geom_angle_atom_site_label_1
_geom_angle_atom_site_label_2
_geom_angle_atom_site_label_3
_geom_angle
_geom_angle_publ_flag
O2W Li1 O1W 110.4(4) y
O3W Li1 O1W 109.8(4) y
O2W Li1 O3W 106.3(4) y
O2W Li1 O1 115.6(4) y
O3W Li1 O1 113.8(4) y
O1W Li1 O1 100.8(4) y
O2 Se1 O1 112.75(16) y
O2 Se1 O3 111.74(16) y
O1 Se1 O3 110.58(16) y
O2 Se1 C1 107.72(18) ?
O1 Se1 C1 107.51(18) ?
O3 Se1 C1 106.19(18) ?
Se1 O1 Li1 126.7(3) y
C2 C1 C6 121.4(5) ?
C2 C1 Se1 118.5(4) ?
C6 C1 Se1 119.9(4) ?
C1 C2 C3 119.7(6) ?
C1 C2 H2 120.2 ?
C3 C2 H2 120.2 ?
C4 C3 C2 118.8(6) ?
C4 C3 H3 120.6 ?
C2 C3 H3 120.6 ?
C3 C4 C5 121.7(6) ?
C3 C4 H4 119.2 ?
C5 C4 H4 119.2 ?
C1 C6 C5 118.6(5) ?
C1 C6 H6 120.7 ?
C5 C6 H6 120.7 ?
C4 C5 C6 119.8(6) ?
C4 C5 H5 120.1 ?
C6 C5 H5 120.1 ?
Li1 O1W H11 127(4) ?
Li1 O1W H12 116(4) ?
H11 O1W H12 107(4) ?
Li1 O2W H21 123(3) ?
Li1 O2W H22 121(3) ?
H21 O2W H22 116(4) ?
Li1 O3W H31 109(4) ?
Li1 O3W H32 113(4) ?
H31 O3W H32 108(4) ?

loop_
_geom_bond_atom_site_label_1
_geom_bond_atom_site_label_2
_geom_bond_distance
_geom_bond_publ_flag
Li1 O1W 1.921(9) y
Li1 O2W 1.896(8) y
Li1 O3W 1.911(9) y
Li1 O1 1.988(8) y
Se1 O1 1.626(3) y
Se1 O2 1.622(3) y
Se1 O3 1.627(3) y
Se1 C1 1.890(4) ?
C1 C2 1.362(6) ?
C1 C6 1.367(6) ?
C2 C3 1.381(7) ?
C2 H2 0.9300 ?
C3 C4 1.356(9) ?
C3 H3 0.9300 ?
C4 C5 1.359(8) ?
C4 H4 0.9300 ?
C6 C5 1.380(7) ?
C6 H6 0.9300 ?
C5 H5 0.9300 ?
O1W H11 0.83(3) ?
O1W H12 0.86(3) ?
O2W H21 0.80(2) ?
O2W H22 0.83(2) ?
O3W H31 0.85(3) ?
O3W H32 0.83(3) ?

loop_
_geom_hbond_atom_site_label_D
_geom_hbond_atom_site_label_H
_geom_hbond_atom_site_label_A
_geom_hbond_site_symmetry_A
_geom_hbond_distance_DH
_geom_hbond_distance_HA
_geom_hbond_distance_DA
_geom_hbond_angle_DHA
O1W H11 O2 3_666 0.83(3) 2.04(3) 2.852(5) 166(5)
O1W H12 O3 2_655 0.86(3) 1.91(3) 2.767(5) 171(6)
O2W H21 O1 3_666 0.80(2) 2.12(3) 2.856(6) 154(5)
O2W H22 O3 3_656 0.83(2) 1.96(3) 2.781(6) 176(5)
O3W H31 O1W 2_645 0.85(3) 2.05(3) 2.883(5) 168(6)
O3W H32 O2 3_656 0.83(3) 2.02(3) 2.836(5) 170(6)

loop_
_geom_torsion_atom_site_label_1
_geom_torsion_atom_site_label_2
_geom_torsion_atom_site_label_3
_geom_torsion_atom_site_label_4
_geom_torsion
O2 Se1 O1 Li1 64.1(4)
O3 Se1 O1 Li1 -61.8(4)
C1 Se1 O1 Li1 -177.3(4)
O2W Li1 O1 Se1 -61.3(6)
O3W Li1 O1 Se1 62.2(5)
O1W Li1 O1 Se1 179.7(3)
O2 Se1 C1 C2 -30.2(5)
O1 Se1 C1 C2 -151.9(4)
O3 Se1 C1 C2 89.7(4)
O2 Se1 C1 C6 154.7(4)
O1 Se1 C1 C6 32.9(5)
O3 Se1 C1 C6 -85.5(5)
C6 C1 C2 C3 0.9(9)
Se1 C1 C2 C3 -174.2(5)
C1 C2 C3 C4 -1.5(10)
C2 C3 C4 C5 1.1(12)
C2 C1 C6 C5 0.2(9)
Se1 C1 C6 C5 175.2(5)
C3 C4 C5 C6 -0.1(12)
C1 C6 C5 C4 -0.6(10)
